data_7100251
loop_
_publ_author_name
'R. Stockman'
'David L. Hughes'
'Martin Rejzek'
'van Maarseveen, Jan H.'

_publ_section_title
;
Combining Two-Directional Synthesis and Tandem
Reactions: Unexpected Desymmetrisation by Triazole Fragmentation
;
_journal_name_full 'Chemical Communications'
_journal_paper_doi 10.1039/b508969g
_journal_year 2005
_chemical_formula_moiety 'C17 H29 N3 O4'
_chemical_formula_structural C9H15N-CH2COOEt-2,-C(NNH2)COOEt-10
_chemical_formula_sum 'C17 H29 N3 O4'
_chemical_formula_weight 339.43
_space_group_IT_number 2
_symmetry_cell_setting triclinic
_symmetry_space_group_name_Hall '-P 1'
_symmetry_space_group_name_H-M 'P -1'
_cell_angle_alpha 104.54(2)
_cell_angle_beta 93.23(3)
_cell_angle_gamma 80.363(18)
_cell_formula_units_Z 2
_cell_length_a 8.048(2)
_cell_length_b 15.296(3)
_cell_length_c 7.872(3)
_cell_measurement_temperature 293(2)
_cell_volume 924.7(4)
_diffrn_ambient_temperature 293(1)
_exptl_crystal_density_diffrn 1.219
_cod_database_code 7100251

loop_
_symmetry_equiv_pos_as_xyz
'x, y, z'
'-x, -y, -z'

loop_
_atom_site_label
_atom_site_type_symbol
_atom_site_fract_x
_atom_site_fract_y
_atom_site_fract_z
_atom_site_U_iso_or_equiv
_atom_site_adp_type
_atom_site_occupancy
_atom_site_symmetry_multiplicity
_atom_site_calc_flag
_atom_site_refinement_flags
_atom_site_disorder_assembly
_atom_site_disorder_group
N1 N 0.3909(2) 0.23796(12) 0.4096(2) 0.0443(5) Uani 1 1 d . . .
C2 C 0.2945(3) 0.30252(16) 0.5583(3) 0.0540(7) Uani 1 1 d . . .
H2 H 0.3679 0.3444 0.6255 0.065 Uiso 1 1 calc R . .
C3 C 0.1449(4) 0.3574(2) 0.4870(4) 0.0793(10) Uani 1 1 d . . .
H3A H 0.0665 0.3167 0.4311 0.095 Uiso 1 1 calc R . .
H3B H 0.0874 0.4025 0.5840 0.095 Uiso 1 1 calc R . .
C4 C 0.1929(4) 0.4058(2) 0.3561(4) 0.0832(10) Uani 1 1 d . . .
H4A H 0.2587 0.4528 0.4143 0.100 Uiso 1 1 calc R . .
H4B H 0.0921 0.4350 0.3063 0.100 Uiso 1 1 calc R . .
C5 C 0.2952(4) 0.33663(19) 0.2119(4) 0.0694(9) Uani 1 1 d . . .
H5A H 0.3318 0.3680 0.1313 0.083 Uiso 1 1 calc R . .
H5B H 0.2247 0.2936 0.1467 0.083 Uiso 1 1 calc R . .
C6 C 0.4487(3) 0.28462(16) 0.2856(3) 0.0507(7) Uani 1 1 d . . .
H6 H 0.5004 0.2367 0.1871 0.061 Uiso 1 1 calc R . .
C7 C 0.5304(3) 0.17562(14) 0.4683(3) 0.0402(6) Uani 1 1 d . . .
H7 H 0.6138 0.2120 0.5323 0.048 Uiso 1 1 calc R . .
C8 C 0.4673(4) 0.12501(16) 0.5916(3) 0.0530(7) Uani 1 1 d . . .
H8A H 0.3919 0.0847 0.5269 0.064 Uiso 1 1 calc R . .
H8B H 0.5625 0.0876 0.6333 0.064 Uiso 1 1 calc R . .
C9 C 0.3762(4) 0.19051(18) 0.7466(3) 0.0621(8) Uani 1 1 d . . .
H9A H 0.3317 0.1568 0.8181 0.075 Uiso 1 1 calc R . .
H9B H 0.4533 0.2274 0.8185 0.075 Uiso 1 1 calc R . .
C10 C 0.2345(4) 0.25096(19) 0.6789(4) 0.0663(8) Uani 1 1 d . . .
H10A H 0.1773 0.2947 0.7777 0.080 Uiso 1 1 calc R . .
H10B H 0.1538 0.2137 0.6155 0.080 Uiso 1 1 calc R . .
C61 C 0.5836(4) 0.34484(17) 0.3628(3) 0.0604(8) Uani 1 1 d . A .
H61A H 0.5424 0.3876 0.4708 0.073 Uiso 1 1 calc R . .
H61B H 0.6845 0.3064 0.3912 0.073 Uiso 1 1 calc R . .
C62 C 0.6272(5) 0.3967(2) 0.2396(4) 0.0746(9) Uani 1 1 d . . .
O62A O 0.575(2) 0.4770(8) 0.240(2) 0.083(3) Uani 0.50 1 d P A 1
O63A O 0.7529(9) 0.3454(6) 0.1270(12) 0.080(2) Uani 0.50 1 d P A 1
C64A C 0.814(2) 0.3878(9) 0.0047(15) 0.117(4) Uani 0.50 1 d P A 1
H64A H 0.7969 0.4534 0.0541 0.140 Uiso 0.50 1 calc PR A 1
H64B H 0.9351 0.3676 -0.0058 0.140 Uiso 0.50 1 calc PR A 1
C65A C 0.7453(18) 0.3716(7) -0.1573(14) 0.122(4) Uani 0.50 1 d P A 1
H65A H 0.7978 0.4016 -0.2284 0.183 Uiso 0.50 1 calc PR A 1
H65B H 0.6268 0.3947 -0.1504 0.183 Uiso 0.50 1 calc PR A 1
H65C H 0.7621 0.3069 -0.2090 0.183 Uiso 0.50 1 calc PR A 1
O62B O 0.607(2) 0.4761(9) 0.270(3) 0.121(6) Uani 0.50 1 d P A 2
O63B O 0.6728(8) 0.3409(6) 0.0825(10) 0.0616(17) Uani 0.50 1 d P A 2
C64B C 0.6990(13) 0.3822(7) -0.0570(12) 0.071(2) Uani 0.50 1 d P A 2
H64C H 0.6028 0.4285 -0.0653 0.085 Uiso 0.50 1 calc PR A 2
H64D H 0.7066 0.3359 -0.1673 0.085 Uiso 0.50 1 calc PR A 2
C65B C 0.8572(13) 0.4254(7) -0.0293(15) 0.104(3) Uani 0.50 1 d P A 2
H65D H 0.8692 0.4523 -0.1249 0.155 Uiso 0.50 1 calc PR A 2
H65E H 0.9532 0.3795 -0.0241 0.155 Uiso 0.50 1 calc PR A 2
H65F H 0.8496 0.4720 0.0788 0.155 Uiso 0.50 1 calc PR A 2
C71 C 0.6164(3) 0.10491(14) 0.3155(3) 0.0396(5) Uani 1 1 d . . .
N711 N 0.5439(2) 0.05786(12) 0.1798(2) 0.0415(5) Uani 1 1 d . . .
N712 N 0.3770(3) 0.07272(16) 0.1617(3) 0.0534(6) Uani 1 1 d . . .
H712 H 0.315(3) 0.1172(18) 0.223(3) 0.050(8) Uiso 1 1 d . . .
H713 H 0.347(3) 0.0462(19) 0.058(4) 0.062(8) Uiso 1 1 d . . .
C72 C 0.8009(3) 0.08097(16) 0.3252(3) 0.0471(6) Uani 1 1 d . . .
O72 O 0.8900(2) 0.12787(15) 0.4205(3) 0.0828(7) Uani 1 1 d . . .
O73 O 0.8606(2) -0.00023(11) 0.2171(2) 0.0543(5) Uani 1 1 d . . .
C74 C 1.0399(3) -0.0284(2) 0.2186(4) 0.0727(9) Uani 1 1 d . . .
H74A H 1.0803 -0.0259 0.3379 0.087 Uiso 1 1 calc R . .
H74B H 1.0951 0.0123 0.1725 0.087 Uiso 1 1 calc R . .
C75 C 1.0799(4) -0.1230(2) 0.1093(5) 0.0886(11) Uani 1 1 d . . .
H75A H 1.1996 -0.1425 0.1097 0.133 Uiso 1 1 calc R . .
H75B H 1.0405 -0.1249 -0.0088 0.133 Uiso 1 1 calc R . .
H75C H 1.0254 -0.1630 0.1561 0.133 Uiso 1 1 calc R . .

loop_
_atom_site_aniso_label
_atom_site_aniso_U_11
_atom_site_aniso_U_22
_atom_site_aniso_U_33
_atom_site_aniso_U_23
_atom_site_aniso_U_13
_atom_site_aniso_U_12
N1 0.0601(13) 0.0321(10) 0.0338(10) 0.0005(8) 0.0034(9) 0.0017(9)
C2 0.0665(17) 0.0390(13) 0.0460(14) -0.0033(11) 0.0106(13) 0.0028(12)
C3 0.083(2) 0.0654(19) 0.073(2) 0.0062(16) 0.0099(17) 0.0201(17)
C4 0.102(3) 0.0582(18) 0.071(2) 0.0118(16) -0.0086(18) 0.0303(18)
C5 0.096(2) 0.0515(16) 0.0515(16) 0.0116(13) -0.0091(15) 0.0097(16)
C6 0.0759(18) 0.0337(12) 0.0375(13) 0.0058(10) 0.0025(12) 0.0018(12)
C7 0.0539(14) 0.0301(11) 0.0325(12) 0.0025(9) -0.0025(11) -0.0040(10)
C8 0.0764(18) 0.0368(13) 0.0445(14) 0.0076(11) 0.0064(13) -0.0074(12)
C9 0.090(2) 0.0515(15) 0.0454(15) 0.0081(13) 0.0168(14) -0.0132(15)
C10 0.079(2) 0.0566(17) 0.0571(17) 0.0003(14) 0.0248(15) -0.0060(15)
C61 0.095(2) 0.0430(14) 0.0454(15) 0.0146(12) 0.0077(14) -0.0088(14)
C62 0.123(3) 0.0425(16) 0.0583(18) 0.0105(14) 0.0193(18) -0.0094(19)
O62A 0.136(6) 0.035(5) 0.068(6) 0.016(3) 0.020(4) 0.027(4)
O63A 0.097(6) 0.061(3) 0.086(6) 0.020(4) 0.036(4) -0.007(4)
C64A 0.148(11) 0.125(9) 0.088(8) 0.016(6) 0.041(8) -0.056(9)
C65A 0.181(11) 0.112(7) 0.092(7) 0.043(7) -0.034(8) -0.060(7)
O62B 0.256(16) 0.045(5) 0.078(7) 0.020(4) 0.025(8) -0.050(7)
O63B 0.078(5) 0.057(3) 0.054(3) 0.021(2) 0.011(3) -0.009(3)
C64B 0.073(5) 0.096(5) 0.054(5) 0.032(5) 0.000(4) -0.019(4)
C65B 0.097(7) 0.118(8) 0.112(8) 0.051(6) 0.028(5) -0.019(6)
C71 0.0508(15) 0.0303(11) 0.0356(12) 0.0057(10) 0.0004(11) -0.0045(10)
N711 0.0451(12) 0.0341(10) 0.0398(11) 0.0002(9) 0.0009(9) -0.0040(9)
N712 0.0433(14) 0.0516(14) 0.0496(15) -0.0131(12) 0.0032(11) -0.0015(11)
C72 0.0546(16) 0.0455(14) 0.0413(14) 0.0123(12) -0.0033(12) -0.0068(12)
O72 0.0612(13) 0.0812(15) 0.0868(15) -0.0117(12) -0.0200(11) -0.0139(11)
O73 0.0465(10) 0.0459(10) 0.0643(11) 0.0080(9) 0.0051(8) 0.0027(8)
C74 0.0479(17) 0.083(2) 0.082(2) 0.0234(18) 0.0048(15) 0.0097(15)
C75 0.077(2) 0.070(2) 0.113(3) 0.028(2) 0.031(2) 0.0235(17)

loop_
_geom_bond_atom_site_label_1
_geom_bond_atom_site_label_2
_geom_bond_distance
_geom_bond_site_symmetry_2
_geom_bond_publ_flag
N1 C7 1.479(3) . ?
N1 C6 1.480(3) . ?
N1 C2 1.487(3) . ?
C2 C3 1.514(4) . ?
C2 C10 1.520(4) . ?
C2 H2 0.9800 . ?
C3 C4 1.511(5) . ?
C3 H3A 0.9700 . ?
C3 H3B 0.9700 . ?
C4 C5 1.516(4) . ?
C4 H4A 0.9700 . ?
C4 H4B 0.9700 . ?
C5 C6 1.522(4) . ?
C5 H5A 0.9700 . ?
C5 H5B 0.9700 . ?
C6 C61 1.542(4) . ?
C6 H6 0.9800 . ?
C7 C71 1.512(3) . ?
C7 C8 1.537(3) . ?
C7 H7 0.9800 . ?
C8 C9 1.507(3) . ?
C8 H8A 0.9700 . ?
C8 H8B 0.9700 . ?
C9 C10 1.505(4) . ?
C9 H9A 0.9700 . ?
C9 H9B 0.9700 . ?
C10 H10A 0.9700 . ?
C10 H10B 0.9700 . ?
C61 C62 1.486(4) . ?
C61 H61A 0.9700 . ?
C61 H61B 0.9700 . ?
C62 O62B 1.162(13) . ?
C62 O62A 1.230(12) . ?
C62 O63B 1.344(9) . ?
C62 O63A 1.382(9) . ?
O63A C64A 1.437(13) . ?
C64A C65A 1.344(17) . ?
C64A H64A 0.9700 . ?
C64A H64B 0.9700 . ?
C65A H65A 0.9600 . ?
C65A H65B 0.9600 . ?
C65A H65C 0.9600 . ?
O63B C64B 1.438(11) . ?
C64B C65B 1.511(15) . ?
C64B H64C 0.9700 . ?
C64B H64D 0.9700 . ?
C65B H65D 0.9600 . ?
C65B H65E 0.9600 . ?
C65B H65F 0.9600 . ?
C71 N711 1.298(3) . ?
C71 C72 1.471(3) . ?
N711 N712 1.330(3) . ?
N712 H712 0.83(3) . ?
N712 H713 0.86(3) . ?
C72 O72 1.197(3) . ?
C72 O73 1.347(3) . ?
O73 C74 1.436(3) . ?
C74 C75 1.479(4) . ?
C74 H74A 0.9700 . ?
C74 H74B 0.9700 . ?
C75 H75A 0.9600 . ?
C75 H75B 0.9600 . ?
C75 H75C 0.9600 . ?
